data_4338015
loop_
_publ_author_name
'Craig, Gavin A.'
'Sch\"utze, Mike'
'Aguil\`a, David'
'Roubeau, Olivier'
'Ribas-Ari\~no, Jordi'
'Vela, Sergi'
'Teat, Simon J.'
'Arom\'i, Guillem'

_publ_section_title
;
 Linear or Cyclic Clusters of Cu(II) with a Hierarchical Relationship.
;
_journal_issue 7
_journal_name_full 'Inorganic chemistry'
_journal_page_first 3290
_journal_paper_doi 10.1021/ic402647t
_journal_volume 53
_journal_year 2014
_chemical_formula_moiety 'C92 H52 Cu7 N20 O8, 2(C16 H36 N), 2(C5 H5 N)'
_chemical_formula_sum 'C134 H134 Cu7 N24 O8'
_chemical_formula_weight 2653.42
_chemical_name_systematic
;
 ?
;
_space_group_crystal_system orthorhombic
_space_group_IT_number 18
_space_group_name_Hall 'P 2 2ab'
_space_group_name_H-M_alt 'P 21 21 2'
_symmetry_space_group_name_Hall 'P 2 2ab'
_symmetry_space_group_name_H-M 'P 21 21 2'
_atom_sites_solution_hydrogens geom
_audit_creation_method SHELXL-2013
_cell_angle_alpha 90
_cell_angle_beta 90
_cell_angle_gamma 90
_cell_formula_units_Z 2
_cell_length_a 18.4017(8)
_cell_length_b 32.334(2)
_cell_length_c 11.8948(5)
_cell_measurement_reflns_used 3689
_cell_measurement_temperature 100(2)
_cell_measurement_theta_max 17.68
_cell_measurement_theta_min 2.30
_cell_volume 7077.4(6)
_computing_cell_refinement 'Bruker SAINT'
_computing_data_collection 'Bruker APEX2'
_computing_data_reduction 'Bruker SAINT'
_computing_structure_refinement 'SHELXL-2013 (Sheldrick, 2013)'
_computing_structure_solution 'SHELXT (Sheldrick, 2013)'
_diffrn_ambient_temperature 100(2)
_diffrn_measured_fraction_theta_full 0.996
_diffrn_measured_fraction_theta_max 0.993
_diffrn_measurement_device_type 'Bruker APEX II QUAZAR'
_diffrn_measurement_method '\w rotation with narrow frames'
_diffrn_radiation_monochromator graphite
_diffrn_radiation_source 'multilayer monochromator ImuS'
_diffrn_radiation_type MoK\a
_diffrn_radiation_wavelength 0.71073
_diffrn_reflns_av_R_equivalents 0.0800
_diffrn_reflns_av_unetI/netI 0.0726
_diffrn_reflns_Laue_measured_fraction_full 0.996
_diffrn_reflns_Laue_measured_fraction_max 0.993
_diffrn_reflns_limit_h_max 16
_diffrn_reflns_limit_h_min -14
_diffrn_reflns_limit_k_max 29
_diffrn_reflns_limit_k_min -28
_diffrn_reflns_limit_l_max 10
_diffrn_reflns_limit_l_min -10
_diffrn_reflns_number 26345
_diffrn_reflns_point_group_measured_fraction_full 0.997
_diffrn_reflns_point_group_measured_fraction_max 0.993
_diffrn_reflns_theta_full 18.850
_diffrn_reflns_theta_max 18.908
_diffrn_reflns_theta_min 1.260
_exptl_absorpt_coefficient_mu 1.091
_exptl_absorpt_correction_T_max 0.744
_exptl_absorpt_correction_T_min 0.635
_exptl_absorpt_correction_type multi-scan
_exptl_absorpt_process_details 'SADABS Bruker AXS Madison WI US'
_exptl_crystal_colour 'dark green'
_exptl_crystal_density_diffrn 1.245
_exptl_crystal_description block
_exptl_crystal_F_000 2746
_exptl_crystal_size_max 0.300
_exptl_crystal_size_mid 0.210
_exptl_crystal_size_min 0.150
_platon_squeeze_details
;
;
_refine_diff_density_max 0.611
_refine_diff_density_min -0.873
_refine_diff_density_rms 0.111
_refine_ls_abs_structure_details
;
 Flack x determined using 1437 quotients [(I+)-(I-)]/[(I+)+(I-)]
 (Parsons and Flack (2004), Acta Cryst. A60, s61).
;
_refine_ls_abs_structure_Flack 0.058(13)
_refine_ls_extinction_method none
_refine_ls_goodness_of_fit_ref 1.077
_refine_ls_hydrogen_treatment constr
_refine_ls_matrix_type full
_refine_ls_number_parameters 402
_refine_ls_number_reflns 5583
_refine_ls_number_restraints 118
_refine_ls_restrained_S_all 1.091
_refine_ls_R_factor_all 0.1204
_refine_ls_R_factor_gt 0.0946
_refine_ls_shift/su_max 0.000
_refine_ls_shift/su_mean 0.000
_refine_ls_structure_factor_coef Fsqd
_refine_ls_weighting_details 'w=1/[\s^2^(Fo^2^)+(0.1942P)^2^+5.1170P] where P=(Fo^2^+2Fc^2^)/3'
_refine_ls_weighting_scheme calc
_refine_ls_wR_factor_gt 0.2574
_refine_ls_wR_factor_ref 0.2823
_reflns_Friedel_coverage 0.763
_reflns_Friedel_fraction_full 1.000
_reflns_Friedel_fraction_max 0.993
_reflns_number_gt 3926
_reflns_number_total 5583
_reflns_threshold_expression 'I > 2\s(I)'
_cod_data_source_file ic402647t_si_002.cif
_cod_data_source_block 279M11G
_cod_depositor_comments 'Adding full bibliography for 4338014--4338017.cif.'
_cod_database_code 4338015
_shelx_space_group_comment
;
The symmetry employed for this shelxl refinement is uniquely defined
by the following loop, which should always be used as a source of
symmetry information in preference to the above space-group names.
They are only intended as comments.
;
_shelx_estimated_absorpt_t_min 0.735
_shelx_estimated_absorpt_t_max 0.853
_shelxl_version_number 2013-3

loop_
_space_group_symop_operation_xyz
'x, y, z'
'-x, -y, z'
'-x+1/2, y+1/2, -z'
'x+1/2, -y+1/2, -z'

loop_
_atom_site_label
_atom_site_type_symbol
_atom_site_fract_x
_atom_site_fract_y
_atom_site_fract_z
_atom_site_U_iso_or_equiv
_atom_site_adp_type
_atom_site_occupancy
_atom_site_site_symmetry_order
_atom_site_calc_flag
_atom_site_refinement_flags_posn
_atom_site_refinement_flags_adp
_atom_site_refinement_flags_occupancy
Cu1 Cu 0.70122(16) 0.67556(11) 0.3182(2) 0.0816(12) Uani 1 1 d . . .
Cu2 Cu 0.54683(16) 0.68740(11) 0.5181(2) 0.0846(13) Uani 1 1 d . . .
Cu3 Cu 0.55717(17) 0.59213(12) 0.6819(2) 0.0876(13) Uani 1 1 d . . .
Cu4 Cu 0.5000 0.5000 0.6251(3) 0.0842(17) Uani 1 2 d S T P
O1 O 0.7518(8) 0.7035(6) 0.1995(14) 0.083(5) Uani 1 1 d . U .
O2 O 0.4912(10) 0.5487(5) 0.7387(14) 0.090(5) Uani 1 1 d . U .
O3 O 0.6289(8) 0.6336(6) 0.6599(12) 0.085(6) Uani 1 1 d . . .
O4 O 0.2223(9) 0.3643(6) 0.3228(16) 0.096(6) Uani 1 1 d . U .
N1 N 0.6488(10) 0.7284(7) 0.3458(16) 0.068(6) Uani 1 1 d . . .
N2 N 0.6005(10) 0.7302(6) 0.4327(17) 0.069(6) Uani 1 1 d . U .
N3 N 0.4912(10) 0.7408(7) 0.5552(15) 0.074(7) Uani 1 1 d . . .
N4 N 0.4874(11) 0.6678(8) 0.6486(16) 0.084(6) Uani 1 1 d . U .
N5 N 0.4814(10) 0.6283(7) 0.6893(17) 0.076(6) Uani 1 1 d . U .
N6 N 0.6247(11) 0.5515(7) 0.6402(19) 0.081(6) Uani 1 1 d . U .
N7 N 0.5977(11) 0.5139(8) 0.6052(16) 0.077(7) Uani 1 1 d . . .
N8 N 0.5642(10) 0.4414(7) 0.4940(16) 0.076(6) Uani 1 1 d . U .
N9 N 0.4378(10) 0.3627(6) 0.4214(12) 0.055(5) Uani 1 1 d . U .
N10 N 0.3663(10) 0.3678(7) 0.3781(16) 0.072(6) Uani 1 1 d . U .
C1 C 0.7378(14) 0.7390(9) 0.149(2) 0.078(8) Uiso 1 1 d . . .
C2 C 0.7794(16) 0.7510(9) 0.056(3) 0.100(9) Uiso 1 1 d . . .
H2A H 0.8154 0.7323 0.0300 0.120 Uiso 1 1 calc R U .
C3 C 0.7724(16) 0.7864(9) 0.001(3) 0.101(10) Uiso 1 1 d . . .
H3A H 0.8006 0.7914 -0.0648 0.121 Uiso 1 1 calc R U .
C4 C 0.7267(14) 0.8143(8) 0.036(2) 0.084(8) Uiso 1 1 d . . .
H4A H 0.7211 0.8400 -0.0010 0.100 Uiso 1 1 calc R U .
C5 C 0.6844(14) 0.8042(8) 0.137(2) 0.086(8) Uiso 1 1 d . . .
H5A H 0.6484 0.8231 0.1619 0.103 Uiso 1 1 calc R U .
C6 C 0.6946(13) 0.7706(7) 0.192(2) 0.067(7) Uiso 1 1 d . . .
C7 C 0.6531(13) 0.7613(9) 0.295(2) 0.068(8) Uiso 1 1 d . . .
C8 C 0.6009(13) 0.7885(8) 0.347(2) 0.072(7) Uiso 1 1 d . . .
H8A H 0.5902 0.8161 0.3249 0.087 Uiso 1 1 calc R U .
C9 C 0.5705(16) 0.7676(9) 0.431(3) 0.093(9) Uiso 1 1 d . . .
C10 C 0.5090(17) 0.7739(9) 0.507(3) 0.089(9) Uiso 1 1 d . . .
C11 C 0.4724(16) 0.8088(9) 0.535(3) 0.104(10) Uiso 1 1 d . . .
H11A H 0.4851 0.8354 0.5073 0.125 Uiso 1 1 calc R U .
C12 C 0.4134(15) 0.8019(9) 0.610(3) 0.092(9) Uiso 1 1 d . . .
H12A H 0.3840 0.8252 0.6274 0.111 Uiso 1 1 calc R U .
C13 C 0.3970(15) 0.7702(8) 0.653(2) 0.085(8) Uiso 1 1 d . . .
H13A H 0.3565 0.7692 0.7023 0.102 Uiso 1 1 calc R U .
C14 C 0.4356(16) 0.7350(8) 0.632(3) 0.087(8) Uiso 1 1 d . . .
C15 C 0.4296(14) 0.6959(7) 0.678(2) 0.074(7) Uiso 1 1 d . . .
C16 C 0.3859(18) 0.6675(10) 0.746(3) 0.112(11) Uiso 1 1 d . . .
H16A H 0.3414 0.6744 0.7818 0.135 Uiso 1 1 calc R U .
C17 C 0.4164(17) 0.6323(9) 0.750(3) 0.095(9) Uiso 1 1 d . . .
C18 C 0.4000(18) 0.5937(10) 0.810(3) 0.113(10) Uiso 1 1 d . . .
C19 C 0.3321(19) 0.5995(11) 0.884(3) 0.135(12) Uiso 1 1 d . . .
H19A H 0.3138 0.6257 0.9061 0.162 Uiso 1 1 calc R U .
C20 C 0.299(2) 0.5602(12) 0.915(3) 0.149(14) Uiso 1 1 d . . .
H20A H 0.2499 0.5612 0.9373 0.179 Uiso 1 1 calc R U .
C21 C 0.3300(19) 0.5235(11) 0.915(3) 0.134(13) Uiso 1 1 d . . .
H21A H 0.3108 0.5002 0.9531 0.161 Uiso 1 1 calc R U .
C22 C 0.4004(18) 0.5229(10) 0.847(3) 0.115(11) Uiso 1 1 d . . .
H22A H 0.4276 0.4981 0.8396 0.138 Uiso 1 1 calc R U .
C23 C 0.4232(18) 0.5575(10) 0.797(3) 0.105(10) Uiso 1 1 d . . .
C24 C 0.7021(17) 0.6242(9) 0.648(3) 0.094(9) Uiso 1 1 d . . .
C25 C 0.7401(15) 0.6660(8) 0.659(2) 0.084(8) Uiso 1 1 d . . .
H25A H 0.7169 0.6919 0.6708 0.101 Uiso 1 1 calc R U .
C26 C 0.818(2) 0.6593(11) 0.648(3) 0.134(12) Uiso 1 1 d . . .
H26A H 0.8469 0.6832 0.6583 0.161 Uiso 1 1 calc R U .
C27 C 0.8544(19) 0.6236(10) 0.625(3) 0.120(11) Uiso 1 1 d . . .
H27A H 0.9059 0.6223 0.6189 0.145 Uiso 1 1 calc R U .
C28 C 0.8099(19) 0.5895(10) 0.610(3) 0.122(11) Uiso 1 1 d . . .
H28A H 0.8324 0.5639 0.5910 0.146 Uiso 1 1 calc R U .
C29 C 0.7317(13) 0.5900(7) 0.621(2) 0.065(7) Uiso 1 1 d . . .
C30 C 0.6970(15) 0.5517(8) 0.606(2) 0.074(7) Uiso 1 1 d . . .
C31 C 0.7108(16) 0.5163(8) 0.559(2) 0.093(9) Uiso 1 1 d . . .
H31A H 0.7558 0.5088 0.5254 0.112 Uiso 1 1 calc R U .
C32 C 0.6485(17) 0.4905(9) 0.565(2) 0.076(8) Uiso 1 1 d . . .
C33 C 0.6350(14) 0.4528(8) 0.525(2) 0.073(7) Uiso 1 1 d . . .
C34 C 0.684(2) 0.4197(10) 0.502(3) 0.135(12) Uiso 1 1 d . . .
H34A H 0.7340 0.4252 0.5148 0.162 Uiso 1 1 calc R U .
C35 C 0.6667(16) 0.3802(8) 0.465(2) 0.089(8) Uiso 1 1 d . . .
H35A H 0.7014 0.3589 0.4529 0.106 Uiso 1 1 calc R U .
C36 C 0.5938(15) 0.3757(8) 0.447(2) 0.083(8) Uiso 1 1 d . . .
H36A H 0.5758 0.3494 0.4252 0.100 Uiso 1 1 calc R U .
C37 C 0.5493(14) 0.4054(8) 0.458(2) 0.069(7) Uiso 1 1 d . . .
C38 C 0.4688(15) 0.3998(9) 0.420(2) 0.082(8) Uiso 1 1 d . . .
C39 C 0.4220(12) 0.4285(7) 0.3849(19) 0.061(7) Uiso 1 1 d . . .
H39A H 0.4321 0.4573 0.3811 0.073 Uiso 1 1 calc R U .
C40 C 0.3572(15) 0.4105(9) 0.355(2) 0.088(9) Uiso 1 1 d . . .
C41 C 0.2933(14) 0.4309(7) 0.310(2) 0.071(7) Uiso 1 1 d . . .
C42 C 0.2947(16) 0.4673(8) 0.275(2) 0.086(8) Uiso 1 1 d . . .
H42A H 0.3403 0.4810 0.2731 0.103 Uiso 1 1 calc R U .
C43 C 0.2328(19) 0.4895(11) 0.237(3) 0.121(11) Uiso 1 1 d . . .
H43A H 0.2359 0.5178 0.2159 0.145 Uiso 1 1 calc R U .
C44 C 0.1711(19) 0.4692(10) 0.232(3) 0.118(11) Uiso 1 1 d . . .
H44A H 0.1300 0.4842 0.2068 0.142 Uiso 1 1 calc R U .
C45 C 0.158(2) 0.4212(11) 0.266(3) 0.142(13) Uiso 1 1 d . . .
H45A H 0.1129 0.4067 0.2625 0.171 Uiso 1 1 calc R U .
C46 C 0.2328(15) 0.4032(9) 0.306(2) 0.083(8) Uiso 1 1 d . . .
N11 N 0.5701(17) 0.6559(9) 0.015(3) 0.145(4) Uiso 1 1 d . U .
C47 C 0.6442(18) 0.6392(10) 0.032(3) 0.145(4) Uiso 1 1 d D U .
H47A H 0.6447 0.6249 0.1051 0.174 Uiso 1 1 calc R U .
H47B H 0.6776 0.6630 0.0379 0.174 Uiso 1 1 calc R U .
C48 C 0.6764(16) 0.6096(10) -0.055(3) 0.145(4) Uiso 1 1 d D U .
H48A H 0.6384 0.5897 -0.0784 0.174 Uiso 1 1 calc R U .
H48B H 0.6911 0.6256 -0.1221 0.174 Uiso 1 1 calc R U .
C49 C 0.7411(17) 0.5860(10) -0.012(3) 0.145(4) Uiso 1 1 d D U .
H49A H 0.7748 0.6058 0.0244 0.174 Uiso 1 1 calc R U .
H49B H 0.7242 0.5667 0.0476 0.174 Uiso 1 1 calc R U .
C50 C 0.7828(17) 0.5616(10) -0.097(3) 0.145(4) Uiso 1 1 d D U .
H50A H 0.8335 0.5588 -0.0729 0.218 Uiso 1 1 calc R U .
H50B H 0.7812 0.5760 -0.1698 0.218 Uiso 1 1 calc R U .
H50C H 0.7611 0.5341 -0.1053 0.218 Uiso 1 1 calc R U .
C51 C 0.5694(19) 0.6791(9) -0.093(3) 0.145(4) Uiso 1 1 d D U .
H51A H 0.5210 0.6922 -0.1014 0.174 Uiso 1 1 calc R U .
H51B H 0.5742 0.6588 -0.1552 0.174 Uiso 1 1 calc R U .
C52 C 0.6267(18) 0.7128(9) -0.112(3) 0.145(4) Uiso 1 1 d D U .
H52A H 0.6323 0.7288 -0.0416 0.174 Uiso 1 1 calc R U .
H52B H 0.6739 0.6994 -0.1284 0.174 Uiso 1 1 calc R U .
C53 C 0.6087(17) 0.7420(9) -0.206(3) 0.145(4) Uiso 1 1 d D U .
H53A H 0.5709 0.7614 -0.1787 0.174 Uiso 1 1 calc R U .
H53B H 0.5871 0.7258 -0.2681 0.174 Uiso 1 1 calc R U .
C54 C 0.6703(18) 0.7671(10) -0.253(3) 0.145(4) Uiso 1 1 d D U .
H54A H 0.6535 0.7823 -0.3195 0.218 Uiso 1 1 calc R U .
H54B H 0.7102 0.7487 -0.2743 0.218 Uiso 1 1 calc R U .
H54C H 0.6873 0.7868 -0.1961 0.218 Uiso 1 1 calc R U .
C55 C 0.5480(18) 0.6823(10) 0.122(3) 0.145(4) Uiso 1 1 d D U .
H55A H 0.5492 0.6640 0.1883 0.174 Uiso 1 1 calc R U .
H55B H 0.5853 0.7040 0.1330 0.174 Uiso 1 1 calc R U .
C56 C 0.4750(16) 0.7029(10) 0.118(2) 0.145(4) Uiso 1 1 d D U .
H56A H 0.4372 0.6811 0.1149 0.174 Uiso 1 1 calc R U .
H56B H 0.4716 0.7188 0.0466 0.174 Uiso 1 1 calc R U .
C57 C 0.4577(17) 0.7315(9) 0.213(3) 0.145(4) Uiso 1 1 d D U .
H57A H 0.4964 0.7285 0.2705 0.174 Uiso 1 1 calc R U .
H57B H 0.4600 0.7602 0.1848 0.174 Uiso 1 1 calc R U .
C58 C 0.3869(17) 0.7259(11) 0.270(3) 0.145(4) Uiso 1 1 d D U .
H58A H 0.3861 0.7422 0.3397 0.218 Uiso 1 1 calc R U .
H58B H 0.3799 0.6966 0.2883 0.218 Uiso 1 1 calc R U .
H58C H 0.3478 0.7353 0.2204 0.218 Uiso 1 1 calc R U .
C59 C 0.5137(19) 0.6227(10) 0.015(3) 0.145(4) Uiso 1 1 d D U .
H59A H 0.5170 0.6090 -0.0590 0.174 Uiso 1 1 calc R U .
H59B H 0.4662 0.6370 0.0169 0.174 Uiso 1 1 calc R U .
C60 C 0.5090(14) 0.5886(10) 0.101(3) 0.145(4) Uiso 1 1 d D U .
H60A H 0.5409 0.5658 0.0752 0.174 Uiso 1 1 calc R U .
H60B H 0.5297 0.5992 0.1720 0.174 Uiso 1 1 calc R U .
C61 C 0.4372(16) 0.5708(8) 0.127(3) 0.145(4) Uiso 1 1 d D U .
H61A H 0.4420 0.5543 0.1962 0.174 Uiso 1 1 calc R U .
H61B H 0.4247 0.5513 0.0652 0.174 Uiso 1 1 calc R U .
C62 C 0.3743(15) 0.5998(10) 0.142(3) 0.145(4) Uiso 1 1 d D U .
H62A H 0.3304 0.5838 0.1590 0.218 Uiso 1 1 calc R U .
H62B H 0.3667 0.6155 0.0722 0.218 Uiso 1 1 calc R U .
H62C H 0.3847 0.6189 0.2036 0.218 Uiso 1 1 calc R U .
N1S N 0.565(5) 0.8952(16) 0.322(5) 0.336(18) Uiso 1 1 d G U .
C1S C 0.525(2) 0.928(3) 0.279(6) 0.336(18) Uiso 1 1 d G U .
C2S C 0.559(5) 0.964(2) 0.246(5) 0.336(18) Uiso 1 1 d G U .
C3S C 0.634(6) 0.9678(17) 0.257(5) 0.336(18) Uiso 1 1 d G U .
C4S C 0.675(2) 0.935(3) 0.301(6) 0.336(18) Uiso 1 1 d G U .
C5S C 0.640(5) 0.899(2) 0.333(5) 0.336(18) Uiso 1 1 d G U .

loop_
_atom_site_aniso_label
_atom_site_aniso_U_11
_atom_site_aniso_U_22
_atom_site_aniso_U_33
_atom_site_aniso_U_23
_atom_site_aniso_U_13
_atom_site_aniso_U_12
Cu1 0.0467(19) 0.155(3) 0.0432(17) -0.020(2) -0.0041(15) -0.004(2)
Cu2 0.057(2) 0.164(3) 0.0333(16) -0.0121(19) 0.0022(15) -0.002(2)
Cu3 0.065(2) 0.165(3) 0.0322(16) 0.001(2) -0.0042(16) -0.042(2)
Cu4 0.055(3) 0.166(5) 0.032(2) 0.000 0.000 -0.038(3)
O1 0.062(9) 0.125(12) 0.063(10) -0.036(9) 0.012(8) -0.009(9)
O2 0.079(10) 0.116(11) 0.074(10) -0.036(9) 0.003(9) -0.026(9)
O3 0.050(11) 0.166(16) 0.040(10) -0.007(10) 0.001(8) -0.030(11)
O4 0.057(10) 0.141(12) 0.092(11) 0.008(10) -0.012(9) -0.022(9)
N1 0.041(12) 0.116(18) 0.047(13) -0.026(13) 0.003(11) 0.021(11)
N2 0.052(11) 0.097(12) 0.057(11) 0.003(10) 0.016(10) -0.017(10)
N3 0.051(13) 0.14(2) 0.035(12) -0.038(13) -0.002(10) 0.034(13)
N4 0.070(12) 0.129(13) 0.053(11) -0.042(11) -0.010(9) -0.013(11)
N5 0.057(11) 0.115(12) 0.057(10) -0.010(11) 0.026(9) 0.001(10)
N6 0.055(12) 0.111(13) 0.077(12) 0.021(11) 0.006(10) 0.003(11)
N7 0.057(15) 0.13(2) 0.042(13) 0.017(13) -0.009(11) -0.016(15)
N8 0.055(11) 0.113(12) 0.060(11) 0.017(10) 0.009(9) -0.021(10)
N9 0.059(11) 0.091(11) 0.015(7) -0.001(8) -0.001(8) 0.021(9)
N10 0.039(11) 0.127(13) 0.051(10) -0.014(10) 0.003(9) -0.010(10)

loop_
_atom_type_symbol
_atom_type_description
_atom_type_scat_dispersion_real
_atom_type_scat_dispersion_imag
_atom_type_scat_source
C C 0.0033 0.0016 'International Tables Vol C Tables 4.2.6.8 and 6.1.1.4'
H H 0.0000 0.0000 'International Tables Vol C Tables 4.2.6.8 and 6.1.1.4'
N N 0.0061 0.0033 'International Tables Vol C Tables 4.2.6.8 and 6.1.1.4'
O O 0.0106 0.0060 'International Tables Vol C Tables 4.2.6.8 and 6.1.1.4'
Cu Cu 0.3201 1.2651 'International Tables Vol C Tables 4.2.6.8 and 6.1.1.4'

loop_
_geom_angle_atom_site_label_1
_geom_angle_atom_site_label_2
_geom_angle_atom_site_label_3
_geom_angle
_geom_angle_site_symmetry_1
_geom_angle_site_symmetry_3
O4 Cu1 O1 88.9(8) 2_665 .
O4 Cu1 N1 158.9(7) 2_665 .
O1 Cu1 N1 87.3(8) . .
O4 Cu1 N10 88.5(8) 2_665 2_665
O1 Cu1 N10 153.1(8) . 2_665
N1 Cu1 N10 104.0(9) . 2_665
N2 Cu2 N4 153.0(9) . .
N2 Cu2 N9 101.5(8) . 2_665
N4 Cu2 N9 105.4(8) . 2_665
N2 Cu2 N3 76.8(9) . .
N4 Cu2 N3 80.0(9) . .
N9 Cu2 N3 150.6(7) 2_665 .
N5 Cu3 N6 165.8(10) . .
N5 Cu3 O3 94.9(9) . .
N6 Cu3 O3 89.9(9) . .
N5 Cu3 O2 88.3(9) . .
N6 Cu3 O2 89.9(9) . .
O3 Cu3 O2 167.4(7) . .
N7 Cu4 N7 165.5(12) 2_665 .
N7 Cu4 O2 100.9(8) 2_665 .
N7 Cu4 O2 88.5(9) . .
N7 Cu4 O2 88.5(9) 2_665 2_665
N7 Cu4 O2 100.9(8) . 2_665
O2 Cu4 O2 99.0(10) . 2_665
C1 O1 Cu1 130.4(16) . .
C23 O2 Cu3 123.4(17) . .
C23 O2 Cu4 121.5(16) . .
Cu3 O2 Cu4 105.5(8) . .
C24 O3 Cu3 122.3(18) . .
C46 O4 Cu1 122.9(16) . 2_665
C7 N1 N2 112(2) . .
C7 N1 Cu1 129.3(18) . .
N2 N1 Cu1 118.5(17) . .
C9 N2 N1 107(2) . .
C9 N2 Cu2 115.9(18) . .
N1 N2 Cu2 133.1(17) . .
C10 N3 C14 127(2) . .
C10 N3 Cu2 119.1(19) . .
C14 N3 Cu2 113.5(19) . .
N5 N4 C15 116(2) . .
N5 N4 Cu2 127.8(16) . .
C15 N4 Cu2 113.0(18) . .
N4 N5 C17 100(2) . .
N4 N5 Cu3 121.3(16) . .
C17 N5 Cu3 137(2) . .
C30 N6 N7 105(2) . .
C30 N6 Cu3 135(2) . .
N7 N6 Cu3 117.4(17) . .
C32 N7 N6 112(2) . .
C32 N7 Cu4 127(2) . .
N6 N7 Cu4 121.4(18) . .
C37 N8 C33 122(2) . .
C38 N9 N10 106.7(19) . .
C38 N9 Cu2 132.5(17) . 2_665
N10 N9 Cu2 115.6(14) . 2_665
C40 N10 N9 107.1(19) . .
C40 N10 Cu1 122.6(17) . 2_665
N9 N10 Cu1 128.3(16) . 2_665
O1 C1 C6 126(2) . .
O1 C1 C2 120(3) . .
C6 C1 C2 113(3) . .
C3 C2 C1 125(3) . .
C3 C2 H2A 117.3 . .
C1 C2 H2A 117.3 . .
C4 C3 C2 120(3) . .
C4 C3 H3A 120.1 . .
C2 C3 H3A 120.1 . .
C3 C4 C5 117(3) . .
C3 C4 H4A 121.4 . .
C5 C4 H4A 121.4 . .
C6 C5 C4 122(3) . .
C6 C5 H5A 119.1 . .
C4 C5 H5A 119.1 . .
C5 C6 C1 121(3) . .
C5 C6 C7 121(2) . .
C1 C6 C7 117(2) . .
N1 C7 C8 106(2) . .
N1 C7 C6 128(2) . .
C8 C7 C6 125(2) . .
C9 C8 C7 107(2) . .
C9 C8 H8A 126.6 . .
C7 C8 H8A 126.6 . .
N2 C9 C8 107(3) . .
N2 C9 C10 116(3) . .
C8 C9 C10 136(3) . .
N3 C10 C11 118(3) . .
N3 C10 C9 111(3) . .
C11 C10 C9 131(3) . .
C10 C11 C12 114(3) . .
C10 C11 H11A 123.0 . .
C12 C11 H11A 123.0 . .
C13 C12 C11 127(3) . .
C13 C12 H12A 116.6 . .
C11 C12 H12A 116.6 . .
C12 C13 C14 121(3) . .
C12 C13 H13A 119.6 . .
C14 C13 H13A 119.6 . .
C13 C14 N3 113(2) . .
C13 C14 C15 130(3) . .
N3 C14 C15 116(3) . .
C14 C15 N4 115(2) . .
C14 C15 C16 147(3) . .
N4 C15 C16 98(2) . .
C17 C16 C15 110(3) . .
C17 C16 H16A 125.1 . .
C15 C16 H16A 125.1 . .
C16 C17 N5 116(3) . .
C16 C17 C18 134(3) . .
N5 C17 C18 110(3) . .
C23 C18 C17 131(3) . .
C23 C18 C19 118(3) . .
C17 C18 C19 110(3) . .
C20 C19 C18 112(3) . .
C20 C19 H19A 124.0 . .
C18 C19 H19A 124.0 . .
C21 C20 C19 128(4) . .
C21 C20 H20A 116.2 . .
C19 C20 H20A 116.2 . .
C20 C21 C22 112(4) . .
C20 C21 H21A 124.0 . .
C22 C21 H21A 124.0 . .
C23 C22 C21 119(3) . .
C23 C22 H22A 120.3 . .
C21 C22 H22A 120.3 . .
C18 C23 C22 128(4) . .
C18 C23 O2 122(3) . .
C22 C23 O2 109(3) . .
C29 C24 O3 129(3) . .
C29 C24 C25 126(3) . .
O3 C24 C25 104(2) . .
C26 C25 C24 108(3) . .
C26 C25 H25A 125.9 . .
C24 C25 H25A 125.9 . .
C27 C26 C25 129(3) . .
C27 C26 H26A 115.3 . .
C25 C26 H26A 115.3 . .
C26 C27 C28 114(3) . .
C26 C27 H27A 123.1 . .
C28 C27 H27A 123.1 . .
C27 C28 C29 125(3) . .
C27 C28 H28A 117.7 . .
C29 C28 H28A 117.7 . .
C24 C29 C30 127(3) . .
C24 C29 C28 117(3) . .
C30 C29 C28 116(2) . .
C31 C30 N6 108(3) . .
C31 C30 C29 138(3) . .
N6 C30 C29 114(2) . .
C30 C31 C32 110(3) . .
C30 C31 H31A 125.2 . .
C32 C31 H31A 125.2 . .
N7 C32 C33 122(3) . .
N7 C32 C31 105(2) . .
C33 C32 C31 132(3) . .
C32 C33 N8 121(2) . .
C32 C33 C34 130(3) . .
N8 C33 C34 110(2) . .
C35 C34 C33 127(3) . .
C35 C34 H34A 116.3 . .
C33 C34 H34A 116.3 . .
C36 C35 C34 112(3) . .
C36 C35 H35A 124.1 . .
C34 C35 H35A 124.1 . .
C37 C36 C35 122(3) . .
C37 C36 H36A 118.8 . .
C35 C36 H36A 118.8 . .
C36 C37 N8 126(3) . .
C36 C37 C38 119(3) . .
N8 C37 C38 114(2) . .
C39 C38 N9 111(2) . .
C39 C38 C37 128(2) . .
N9 C38 C37 121(2) . .
C38 C39 C40 110(2) . .
C38 C39 H39A 124.9 . .
C40 C39 H39A 124.9 . .
C39 C40 N10 105(2) . .
C39 C40 C41 127(2) . .
N10 C40 C41 128(2) . .
C42 C41 C46 126(3) . .
C42 C41 C40 122(3) . .
C46 C41 C40 111(2) . .
C41 C42 C43 124(3) . .
C41 C42 H42A 117.8 . .
C43 C42 H42A 117.8 . .
C44 C43 C42 117(3) . .
C44 C43 H43A 121.5 . .
C42 C43 H43A 121.5 . .
C43 C44 C45 127(3) . .
C43 C44 H44A 116.5 . .
C45 C44 H44A 116.5 . .
C46 C45 C44 107(3) . .
C46 C45 H45A 126.4 . .
C44 C45 H45A 126.4 . .
O4 C46 C41 136(2) . .
O4 C46 C45 106(2) . .
C41 C46 C45 118(2) . .
C47 N11 C59 112(3) . .
C47 N11 C51 108(3) . .
C59 N11 C51 111(3) . .
C47 N11 C55 109(3) . .
C59 N11 C55 102(3) . .
C51 N11 C55 115(3) . .
N11 C47 C48 120(3) . .
N11 C47 H47A 107.4 . .
C48 C47 H47A 107.4 . .
N11 C47 H47B 107.4 . .
C48 C47 H47B 107.4 . .
H47A C47 H47B 106.9 . .
C49 C48 C47 113(2) . .
C49 C48 H48A 108.9 . .
C47 C48 H48A 108.9 . .
C49 C48 H48B 108.9 . .
C47 C48 H48B 108.9 . .
H48A C48 H48B 107.7 . .
C50 C49 C48 116(3) . .
C50 C49 H49A 108.3 . .
C48 C49 H49A 108.3 . .
C50 C49 H49B 108.3 . .
C48 C49 H49B 108.3 . .
H49A C49 H49B 107.4 . .
C49 C50 H50A 109.5 . .
C49 C50 H50B 109.5 . .
H50A C50 H50B 109.5 . .
C49 C50 H50C 109.5 . .
H50A C50 H50C 109.5 . .
H50B C50 H50C 109.5 . .
N11 C51 C52 118(3) . .
N11 C51 H51A 107.7 . .
C52 C51 H51A 107.7 . .
N11 C51 H51B 107.7 . .
C52 C51 H51B 107.7 . .
H51A C51 H51B 107.1 . .
C53 C52 C51 114(2) . .
C53 C52 H52A 108.8 . .
C51 C52 H52A 108.8 . .
C53 C52 H52B 108.8 . .
C51 C52 H52B 108.8 . .
H52A C52 H52B 107.7 . .
C52 C53 C54 117(2) . .
C52 C53 H53A 108.1 . .
C54 C53 H53A 108.1 . .
C52 C53 H53B 108.1 . .
C54 C53 H53B 108.1 . .
H53A C53 H53B 107.3 . .
C53 C54 H54A 109.5 . .
C53 C54 H54B 109.5 . .
H54A C54 H54B 109.5 . .
C53 C54 H54C 109.5 . .
H54A C54 H54C 109.5 . .
H54B C54 H54C 109.5 . .
C56 C55 N11 116(3) . .
C56 C55 H55A 108.2 . .
N11 C55 H55A 108.2 . .
C56 C55 H55B 108.2 . .
N11 C55 H55B 108.2 . .
H55A C55 H55B 107.4 . .
C55 C56 C57 116(2) . .
C55 C56 H56A 108.3 . .
C57 C56 H56A 108.3 . .
C55 C56 H56B 108.3 . .
C57 C56 H56B 108.3 . .
H56A C56 H56B 107.4 . .
C58 C57 C56 117(2) . .
C58 C57 H57A 108.0 . .
C56 C57 H57A 108.0 . .
C58 C57 H57B 108.0 . .
C56 C57 H57B 108.0 . .
H57A C57 H57B 107.2 . .
C57 C58 H58A 109.5 . .
C57 C58 H58B 109.5 . .
H58A C58 H58B 109.5 . .
C57 C58 H58C 109.5 . .
H58A C58 H58C 109.5 . .
H58B C58 H58C 109.5 . .
N11 C59 C60 125(3) . .
N11 C59 H59A 106.1 . .
C60 C59 H59A 106.1 . .
N11 C59 H59B 106.1 . .
C60 C59 H59B 106.1 . .
H59A C59 H59B 106.3 . .
C61 C60 C59 119(2) . .
C61 C60 H60A 107.7 . .
C59 C60 H60A 107.7 . .
C61 C60 H60B 107.7 . .
C59 C60 H60B 107.7 . .
H60A C60 H60B 107.1 . .
C60 C61 C62 118.2(19) . .
C60 C61 H61A 107.8 . .
C62 C61 H61A 107.8 . .
C60 C61 H61B 107.8 . .
C62 C61 H61B 107.8 . .
H61A C61 H61B 107.1 . .
C61 C62 H62A 109.5 . .
C61 C62 H62B 109.5 . .
H62A C62 H62B 109.5 . .
C61 C62 H62C 109.5 . .
H62A C62 H62C 109.5 . .
H62B C62 H62C 109.5 . .
C1S N1S C5S 120.0 . .
N1S C1S C2S 120.0 . .
C3S C2S C1S 120.0 . .
C2S C3S C4S 120.0 . .
C3S C4S C5S 120.0 . .
C4S C5S N1S 120.0 . .

loop_
_geom_bond_atom_site_label_1
_geom_bond_atom_site_label_2
_geom_bond_distance
_geom_bond_site_symmetry_2
Cu1 O4 1.910(19) 2_665
Cu1 O1 1.917(18) .
Cu1 N1 1.99(2) .
Cu1 N10 2.01(2) 2_665
Cu2 N2 1.980(19) .
Cu2 N4 2.00(2) .
Cu2 N9 2.007(17) 2_665
Cu2 N3 2.054(19) .
Cu3 N5 1.82(2) .
Cu3 N6 1.88(2) .
Cu3 O3 1.900(16) .
Cu3 O2 1.976(17) .
Cu4 N7 1.87(2) 2_665
Cu4 N7 1.87(2) .
Cu4 O2 2.081(16) .
Cu4 O2 2.081(16) 2_665
O1 C1 1.32(3) .
O2 C23 1.46(3) .
O3 C24 1.39(3) .
O4 C46 1.29(3) .
O4 Cu1 1.911(19) 2_665
N1 C7 1.22(3) .
N1 N2 1.36(2) .
N2 C9 1.33(3) .
N3 C10 1.26(3) .
N3 C14 1.38(3) .
N4 N5 1.37(3) .
N4 C15 1.44(3) .
N5 C17 1.40(3) .
N6 C30 1.39(3) .
N6 N7 1.37(3) .
N7 C32 1.29(3) .
N8 C37 1.27(3) .
N8 C33 1.40(3) .
N9 C38 1.33(3) .
N9 N10 1.42(2) .
N9 Cu2 2.007(17) 2_665
N10 C40 1.42(3) .
N10 Cu1 2.01(2) 2_665
C1 C6 1.39(3) .
C1 C2 1.40(4) .
C2 C3 1.32(3) .
C2 H2A 0.9500 .
C3 C4 1.31(3) .
C3 H3A 0.9500 .
C4 C5 1.46(4) .
C4 H4A 0.9500 .
C5 C6 1.28(3) .
C5 H5A 0.9500 .
C6 C7 1.48(3) .
C7 C8 1.44(3) .
C8 C9 1.33(3) .
C8 H8A 0.9500 .
C9 C10 1.46(4) .
C10 C11 1.36(3) .
C11 C12 1.42(4) .
C11 H11A 0.9500 .
C12 C13 1.18(3) .
C12 H12A 0.9500 .
C13 C14 1.36(3) .
C13 H13A 0.9500 .
C14 C15 1.38(3) .
C15 C16 1.46(4) .
C16 C17 1.27(3) .
C16 H16A 0.9500 .
C17 C18 1.47(4) .
C18 C23 1.25(4) .
C18 C19 1.54(5) .
C19 C20 1.45(4) .
C19 H19A 0.9500 .
C20 C21 1.31(4) .
C20 H20A 0.9500 .
C21 C22 1.53(4) .
C21 H21A 0.9500 .
C22 C23 1.33(4) .
C22 H22A 0.9500 .
C24 C29 1.28(3) .
C24 C25 1.53(4) .
C25 C26 1.45(4) .
C25 H25A 0.9500 .
C26 C27 1.37(4) .
C26 H26A 0.9500 .
C27 C28 1.39(4) .
C27 H27A 0.9500 .
C28 C29 1.45(4) .
C28 H28A 0.9500 .
C29 C30 1.40(3) .
C30 C31 1.30(3) .
C31 C32 1.42(3) .
C31 H31A 0.9500 .
C32 C33 1.33(3) .
C33 C34 1.42(4) .
C34 C35 1.39(4) .
C34 H34A 0.9500 .
C35 C36 1.37(3) .
C35 H35A 0.9500 .
C36 C37 1.27(3) .
C36 H36A 0.9500 .
C37 C38 1.56(3) .
C38 C39 1.33(3) .
C39 C40 1.37(3) .
C39 H39A 0.9500 .
C40 C41 1.45(3) .
C41 C42 1.25(3) .
C41 C46 1.43(3) .
C42 C43 1.42(4) .
C42 H42A 0.9500 .
C43 C44 1.31(4) .
C43 H43A 0.9500 .
C44 C45 1.62(4) .
C44 H44A 0.9500 .
C45 C46 1.57(4) .
C45 H45A 0.9500 .
N11 C47 1.48(4) .
N11 C59 1.49(4) .
N11 C51 1.49(4) .
N11 C55 1.58(4) .
C47 C48 1.52(2) .
C47 H47A 0.9900 .
C47 H47B 0.9900 .
C48 C49 1.51(2) .
C48 H48A 0.9900 .
C48 H48B 0.9900 .
C49 C50 1.50(2) .
C49 H49A 0.9900 .
C49 H49B 0.9900 .
C50 H50A 0.9800 .
C50 H50B 0.9800 .
C50 H50C 0.9800 .
C51 C52 1.53(2) .
C51 H51A 0.9900 .
C51 H51B 0.9900 .
C52 C53 1.50(2) .
C52 H52A 0.9900 .
C52 H52B 0.9900 .
C53 C54 1.50(2) .
C53 H53A 0.9900 .
C53 H53B 0.9900 .
C54 H54A 0.9800 .
C54 H54B 0.9800 .
C54 H54C 0.9800 .
C55 C56 1.50(2) .
C55 H55A 0.9900 .
C55 H55B 0.9900 .
C56 C57 1.50(2) .
C56 H56A 0.9900 .
C56 H56B 0.9900 .
C57 C58 1.48(2) .
C57 H57A 0.9900 .
C57 H57B 0.9900 .
C58 H58A 0.9800 .
C58 H58B 0.9800 .
C58 H58C 0.9800 .
C59 C60 1.50(2) .
C59 H59A 0.9900 .
C59 H59B 0.9900 .
C60 C61 1.47(2) .
C60 H60A 0.9900 .
C60 H60B 0.9900 .
C61 C62 1.50(2) .
C61 H61A 0.9900 .
C61 H61B 0.9900 .
C62 H62A 0.9800 .
C62 H62B 0.9800 .
C62 H62C 0.9800 .
N1S C1S 1.3900 .
N1S C5S 1.3900(11) .
C1S C2S 1.3900 .
C2S C3S 1.3900 .
C3S C4S 1.3900 .
C4S C5S 1.3900 .

loop_
_platon_squeeze_void_nr
_platon_squeeze_void_average_x
_platon_squeeze_void_average_y
_platon_squeeze_void_average_z
_platon_squeeze_void_volume
_platon_squeeze_void_count_electrons
1 0.500 0.000 -0.149 769.4 352.8
2 1.000 0.500 0.148 768.4 353.5
3 0.500 0.500 0.241 7.9 -0.8
4 0.232 0.218 0.480 33.4 10.6
5 0.768 0.782 0.480 33.6 11.3
6 0.732 0.282 0.519 33.1 10.4
7 0.268 0.718 0.519 34.2 10.9
8 0.000 0.000 0.758 7.9 -0.7
